data_2020970
loop_
_publ_author_name
'Sagar, Belakavadi K.'
'Yathirajan, Hemmige S.'
'Rathore, Ravindranath S.'
'Glidewell, Christopher'

_publ_section_title
;
 Four closely related
 <i>N</i>-(3-benzoyl-4,5,6,7-tetrahydrobenzo[<i>b</i>]thiophen-2-yl)benzamides:
 order <i>versus</i> disorder, and similar molecular conformations but
 different modes of supramolecular aggregation, with a new disordered
 refinement of
 2-amino-3-benzoyl-4,5,6,7-tetrahydrobenzo[<i>b</i>]thiophene
;
_journal_coeditor_code OV3102
_journal_issue 1
_journal_name_full 'Acta Crystallographica Section C'
_journal_page_first 45
_journal_page_last 53
_journal_paper_doi 10.1107/S2053229617017326
_journal_volume 74
_journal_year 2018
_chemical_formula_iupac 'C22 H17 F2 N O2 S'
_chemical_formula_moiety 'C22 H17 F2 N O2 S'
_chemical_formula_sum 'C22 H17 F2 N O2 S'
_chemical_formula_weight 397.43
_chemical_name_systematic <i>N</i>-(3-Benzoyl-4,5,6,7-tetrahydrobenzo[<i>b</i>]thiophen-2-yl)-2,6-difluorobenzamide
_space_group_crystal_system triclinic
_space_group_IT_number 2
_space_group_name_Hall '-P 1'
_space_group_name_H-M_alt 'P -1'
_symmetry_space_group_name_Hall '-P 1'
_symmetry_space_group_name_H-M 'P -1'
_atom_sites_solution_hydrogens geom
_audit_creation_method SHELXL-2014
_cell_angle_alpha 104.925(4)
_cell_angle_beta 95.476(2)
_cell_angle_gamma 103.633(3)
_cell_formula_units_Z 2
_cell_length_a 7.6718(3)
_cell_length_b 9.8833(3)
_cell_length_c 13.5925(5)
_cell_measurement_reflns_used 4414
_cell_measurement_temperature 296(2)
_cell_measurement_theta_max 27.642
_cell_measurement_theta_min 1.572
_cell_volume 954.32(6)
_computing_cell_refinement
;
APEX2 (Bruker, 2012)
;
_computing_data_collection
;
APEX2 (Bruker, 2012)
;
_computing_data_reduction
;
SAINT-Plus (Bruker, 2012)
;
_computing_molecular_graphics
;
PLATON (Spek, 2009)
;
_computing_publication_material
;
SHELXL2014 (Sheldrick, 2015) and PLATON (Spek, 2009)
;
_computing_structure_refinement
;
SHELXL2014 (Sheldrick, 2015)
;
_computing_structure_solution
;
SHELXS86 (Sheldrick, 2008)
;
_diffrn_ambient_temperature 296(2)
_diffrn_measured_fraction_theta_full 1.000
_diffrn_measured_fraction_theta_max 1.000
_diffrn_measurement_device_type 'Bruker Kappa APEXII'
_diffrn_measurement_method '\f and \w scans'
_diffrn_radiation_type MoK\a
_diffrn_radiation_wavelength 0.71073
_diffrn_reflns_av_R_equivalents 0.0406
_diffrn_reflns_limit_h_max 9
_diffrn_reflns_limit_h_min -9
_diffrn_reflns_limit_k_max 12
_diffrn_reflns_limit_k_min -12
_diffrn_reflns_limit_l_max 17
_diffrn_reflns_limit_l_min -17
_diffrn_reflns_number 21940
_diffrn_reflns_theta_full 25.242
_diffrn_reflns_theta_max 27.499
_diffrn_reflns_theta_min 2.215
_diffrn_standards_decay_% 0
_diffrn_standards_interval_count 0
_diffrn_standards_interval_time 0
_diffrn_standards_number 0
_exptl_absorpt_coefficient_mu 0.206
_exptl_absorpt_correction_T_max 0.970
_exptl_absorpt_correction_T_min 0.942
_exptl_absorpt_correction_type multi-scan
_exptl_absorpt_process_details
;
(SADABS; Bruker, 2012)
;
_exptl_crystal_colour colourless
_exptl_crystal_density_diffrn 1.383
_exptl_crystal_description block
_exptl_crystal_F_000 412
_exptl_crystal_size_max 0.200
_exptl_crystal_size_mid 0.200
_exptl_crystal_size_min 0.150
_refine_diff_density_max 0.230
_refine_diff_density_min -0.254
_refine_ls_extinction_coef 0.0131(17)
_refine_ls_extinction_expression Fc^*^=kFc[1+0.001xFc^2^\l^3^/sin(2\q)]^-1/4^
_refine_ls_extinction_method SHELXL
_refine_ls_goodness_of_fit_ref 1.015
_refine_ls_hydrogen_treatment constr
_refine_ls_matrix_type full
_refine_ls_number_parameters 267
_refine_ls_number_reflns 4375
_refine_ls_number_restraints 12
_refine_ls_restrained_S_all 1.017
_refine_ls_R_factor_all 0.0820
_refine_ls_R_factor_gt 0.0411
_refine_ls_shift/su_max 0.000
_refine_ls_shift/su_mean 0.000
_refine_ls_structure_factor_coef Fsqd
_refine_ls_weighting_details 'w=1/[\s^2^(Fo^2^)+(0.0379P)^2^+0.3345P] where P=(Fo^2^+2Fc^2^)/3'
_refine_ls_weighting_scheme calc
_refine_ls_wR_factor_gt 0.0876
_refine_ls_wR_factor_ref 0.1078
_reflns_number_gt 2814
_reflns_number_total 4375
_reflns_threshold_expression 'I > 2\s(I)'
_cod_data_source_file ov3102sup1.cif
_cod_data_source_block III
_cod_database_code 2020970
_shelx_space_group_comment
;
The symmetry employed for this shelxl refinement is uniquely defined
by the following loop, which should always be used as a source of
symmetry information in preference to the above space-group names.
They are only intended as comments.
;
_shelx_estimated_absorpt_t_min 0.960
_shelx_estimated_absorpt_t_max 0.970
_shelxl_version_number 2.014

loop_
_space_group_symop_operation_xyz
'x, y, z'
'-x, -y, -z'

loop_
_atom_site_type_symbol
_atom_site_label
_atom_site_fract_x
_atom_site_fract_y
_atom_site_fract_z
_atom_site_U_iso_or_equiv
_atom_site_adp_type
_atom_site_calc_flag
_atom_site_occupancy
_atom_site_disorder_assembly
_atom_site_disorder_group
C C7 0.2985(3) -0.1093(2) 0.25624(16) 0.0428(5) Uani d 1 . .
O O7 0.3232(2) -0.18513(16) 0.17654(11) 0.0596(4) Uani d 1 . .
C C1 0.3154(3) -0.1458(2) 0.35650(15) 0.0413(5) Uani d 1 . .
C C2 0.4588(3) -0.1956(2) 0.38729(17) 0.0513(5) Uani d 1 . .
F F2 0.5870(2) -0.20460(18) 0.32721(11) 0.0828(5) Uani d 1 . .
C C3 0.4795(4) -0.2323(2) 0.47761(19) 0.0631(7) Uani d 1 . .
H H3 0.5779 -0.2661 0.4953 0.076 Uiso calc 1 . .
C C4 0.3530(4) -0.2184(2) 0.54089(18) 0.0645(7) Uani d 1 . .
H H4 0.3657 -0.2426 0.6024 0.077 Uiso calc 1 . .
C C5 0.2073(4) -0.1690(3) 0.51490(18) 0.0620(6) Uani d 1 . .
H H5 0.1212 -0.1591 0.5581 0.074 Uiso calc 1 . .
C C6 0.1921(3) -0.1348(2) 0.42373(17) 0.0513(5) Uani d 1 . .
F F6 0.04692(19) -0.08836(18) 0.39741(12) 0.0821(5) Uani d 1 . .
N N1 0.2570(2) 0.01864(17) 0.26251(12) 0.0430(4) Uani d 1 . .
H H1 0.2418 0.0668 0.3220 0.052 Uiso calc 1 . .
S S11 0.28668(7) 0.00737(6) 0.06263(4) 0.04521(16) Uani d 1 . .
C C12 0.2370(2) 0.0786(2) 0.18196(14) 0.0376(4) Uani d 1 . .
C C13 0.1764(3) 0.2008(2) 0.18835(14) 0.0384(4) Uani d 1 . .
C C13A 0.1798(3) 0.2408(2) 0.09357(15) 0.0408(5) Uani d 0.784(6) A -1
C C14 0.1373(9) 0.3748(4) 0.0747(3) 0.0538(13) Uani d 0.784(6) A -1
H H14A 0.1786 0.4556 0.1373 0.065 Uiso calc 0.784(6) A -1
H H14B 0.0069 0.3567 0.0560 0.065 Uiso calc 0.784(6) A -1
C C15 0.2319(6) 0.4131(4) -0.0120(3) 0.0719(13) Uani d 0.784(6) A -1
H H15A 0.1923 0.4911 -0.0301 0.086 Uiso calc 0.784(6) A -1
H H15B 0.3624 0.4467 0.0111 0.086 Uiso calc 0.784(6) A -1
C C16 0.1877(6) 0.2814(4) -0.1058(3) 0.0721(12) Uani d 0.784(6) A -1
H H16A 0.2378 0.3097 -0.1626 0.087 Uiso calc 0.784(6) A -1
H H16B 0.0567 0.2449 -0.1262 0.087 Uiso calc 0.784(6) A -1
C C17 0.2639(16) 0.1612(6) -0.0845(3) 0.0596(8) Uani d 0.784(6) A -1
H H17B 0.2036 0.0698 -0.1365 0.071 Uiso calc 0.784(6) A -1
H H17A 0.3928 0.1833 -0.0881 0.071 Uiso calc 0.784(6) A -1
C C17A 0.2358(3) 0.1471(2) 0.02047(15) 0.0430(5) Uani d 0.784(6) A -1
C C23A 0.1798(3) 0.2408(2) 0.09357(15) 0.0408(5) Uani d 0.216(6) A -2
C C24 0.178(4) 0.3878(13) 0.0789(10) 0.0538(13) Uani d 0.216(6) A -2
H H24A 0.2917 0.4590 0.1140 0.065 Uiso calc 0.216(6) A -2
H H24B 0.0798 0.4197 0.1091 0.065 Uiso calc 0.216(6) A -2
C C25 0.1530(18) 0.3780(16) -0.0355(10) 0.0719(13) Uani d 0.216(6) A -2
H H25A 0.0303 0.3209 -0.0678 0.086 Uiso calc 0.216(6) A -2
H H25B 0.1685 0.4749 -0.0431 0.086 Uiso calc 0.216(6) A -2
C C26 0.2875(19) 0.3092(14) -0.0896(10) 0.0721(12) Uani d 0.216(6) A -2
H H26A 0.4104 0.3637 -0.0558 0.087 Uiso calc 0.216(6) A -2
H H26B 0.2748 0.3122 -0.1606 0.087 Uiso calc 0.216(6) A -2
C C27 0.255(6) 0.152(2) -0.0873(11) 0.0596(8) Uani d 0.216(6) A -2
H H27A 0.1448 0.0920 -0.1346 0.071 Uiso calc 0.216(6) A -2
H H27B 0.3558 0.1150 -0.1084 0.071 Uiso calc 0.216(6) A -2
C C27A 0.2358(3) 0.1471(2) 0.02047(15) 0.0430(5) Uani d 0.216(6) A -2
C C37 0.1167(3) 0.2722(2) 0.28286(15) 0.0421(5) Uani d 1 . .
O O37 0.1794(2) 0.26502(18) 0.36795(11) 0.0648(5) Uani d 1 . .
C C31 -0.0315(3) 0.34488(19) 0.27706(14) 0.0371(4) Uani d 1 . .
C C32 -0.0286(3) 0.4664(2) 0.35635(16) 0.0496(5) Uani d 1 . .
H H32 0.0702 0.5062 0.4098 0.060 Uiso calc 1 . .
C C33 -0.1713(3) 0.5282(2) 0.35617(19) 0.0594(6) Uani d 1 . .
H H33 -0.1680 0.6106 0.4090 0.071 Uiso calc 1 . .
C C34 -0.3193(3) 0.4684(2) 0.27803(19) 0.0564(6) Uani d 1 . .
H H34 -0.4159 0.5103 0.2784 0.068 Uiso calc 1 . .
C C35 -0.3245(3) 0.3475(2) 0.19989(17) 0.0506(5) Uani d 1 . .
H H35 -0.4252 0.3066 0.1476 0.061 Uiso calc 1 . .
C C36 -0.1803(3) 0.2864(2) 0.19885(15) 0.0436(5) Uani d 1 . .
H H36 -0.1833 0.2052 0.1451 0.052 Uiso calc 1 . .

loop_
_atom_site_aniso_label
_atom_site_aniso_U_11
_atom_site_aniso_U_22
_atom_site_aniso_U_33
_atom_site_aniso_U_12
_atom_site_aniso_U_13
_atom_site_aniso_U_23
C7 0.0445(12) 0.0452(11) 0.0463(12) 0.0214(9) 0.0107(9) 0.0168(9)
O7 0.0837(12) 0.0613(9) 0.0483(9) 0.0418(9) 0.0203(8) 0.0172(7)
C1 0.0490(12) 0.0376(10) 0.0434(11) 0.0190(9) 0.0079(9) 0.0157(9)
C2 0.0582(14) 0.0505(12) 0.0540(13) 0.0283(11) 0.0099(11) 0.0175(10)
F2 0.0810(10) 0.1194(12) 0.0805(10) 0.0712(10) 0.0281(8) 0.0394(9)
C3 0.0720(17) 0.0602(14) 0.0618(15) 0.0279(13) -0.0077(13) 0.0234(12)
C4 0.0820(19) 0.0572(14) 0.0531(14) 0.0079(13) -0.0050(13) 0.0299(12)
C5 0.0734(17) 0.0640(15) 0.0552(14) 0.0138(13) 0.0207(12) 0.0295(12)
C6 0.0539(13) 0.0525(12) 0.0583(14) 0.0219(11) 0.0134(11) 0.0263(11)
F6 0.0696(10) 0.1271(13) 0.0931(11) 0.0595(9) 0.0414(8) 0.0669(10)
N1 0.0573(11) 0.0476(9) 0.0354(9) 0.0285(8) 0.0115(8) 0.0170(7)
S11 0.0528(3) 0.0506(3) 0.0391(3) 0.0232(2) 0.0131(2) 0.0146(2)
C12 0.0373(11) 0.0435(10) 0.0367(10) 0.0169(9) 0.0073(8) 0.0141(8)
C13 0.0380(11) 0.0447(10) 0.0382(10) 0.0184(9) 0.0061(8) 0.0149(8)
C13A 0.0361(11) 0.0501(11) 0.0436(11) 0.0159(9) 0.0073(9) 0.0219(9)
C14 0.055(3) 0.0614(15) 0.0632(15) 0.0265(17) 0.0151(16) 0.0373(13)
C15 0.065(3) 0.084(3) 0.105(3) 0.036(2) 0.044(2) 0.068(2)
C16 0.073(3) 0.104(3) 0.064(2) 0.032(3) 0.022(2) 0.056(2)
C17 0.0620(18) 0.0813(19) 0.0489(13) 0.0252(15) 0.0207(12) 0.0327(13)
C17A 0.0385(11) 0.0563(12) 0.0405(11) 0.0157(9) 0.0079(9) 0.0219(10)
C23A 0.0361(11) 0.0501(11) 0.0436(11) 0.0159(9) 0.0073(9) 0.0219(9)
C24 0.055(3) 0.0614(15) 0.0632(15) 0.0265(17) 0.0151(16) 0.0373(13)
C25 0.065(3) 0.084(3) 0.105(3) 0.036(2) 0.044(2) 0.068(2)
C26 0.073(3) 0.104(3) 0.064(2) 0.032(3) 0.022(2) 0.056(2)
C27 0.0620(18) 0.0813(19) 0.0489(13) 0.0252(15) 0.0207(12) 0.0327(13)
C27A 0.0385(11) 0.0563(12) 0.0405(11) 0.0157(9) 0.0079(9) 0.0219(10)
C37 0.0500(12) 0.0421(10) 0.0392(11) 0.0202(9) 0.0072(9) 0.0134(9)
O37 0.0888(12) 0.0849(11) 0.0370(8) 0.0588(10) 0.0047(8) 0.0159(8)
C31 0.0431(11) 0.0380(10) 0.0362(10) 0.0169(9) 0.0086(9) 0.0152(8)
C32 0.0544(13) 0.0453(11) 0.0471(12) 0.0201(10) 0.0033(10) 0.0059(9)
C33 0.0646(15) 0.0453(12) 0.0690(16) 0.0276(11) 0.0132(13) 0.0052(11)
C34 0.0506(14) 0.0554(13) 0.0777(17) 0.0304(11) 0.0192(12) 0.0267(12)
C35 0.0402(12) 0.0583(13) 0.0568(13) 0.0155(10) 0.0026(10) 0.0226(11)
C36 0.0492(12) 0.0427(11) 0.0394(11) 0.0169(9) 0.0060(9) 0.0093(9)

loop_
_atom_type_symbol
_atom_type_description
_atom_type_scat_dispersion_real
_atom_type_scat_dispersion_imag
_atom_type_scat_source
C C 0.0033 0.0016 'International Tables Vol C Tables 4.2.6.8 and 6.1.1.4'
H H 0.0000 0.0000 'International Tables Vol C Tables 4.2.6.8 and 6.1.1.4'
N N 0.0061 0.0033 'International Tables Vol C Tables 4.2.6.8 and 6.1.1.4'
O O 0.0106 0.0060 'International Tables Vol C Tables 4.2.6.8 and 6.1.1.4'
S S 0.1246 0.1234 'International Tables Vol C Tables 4.2.6.8 and 6.1.1.4'
F F 0.0171 0.0103 'International Tables Vol C Tables 4.2.6.8 and 6.1.1.4'

loop_
_geom_angle_atom_site_label_1
_geom_angle_atom_site_label_2
_geom_angle_atom_site_label_3
_geom_angle
O7 C7 N1 122.35(18)
O7 C7 C1 123.19(17)
N1 C7 C1 114.45(17)
C2 C1 C6 114.98(18)
C2 C1 C7 120.96(18)
C6 C1 C7 124.06(18)
F2 C2 C3 118.5(2)
F2 C2 C1 118.20(18)
C3 C2 C1 123.3(2)
C4 C3 C2 118.7(2)
C4 C3 H3 120.6
C2 C3 H3 120.6
C3 C4 C5 120.9(2)
C3 C4 H4 119.6
C5 C4 H4 119.6
C6 C5 C4 118.1(2)
C6 C5 H5 120.9
C4 C5 H5 120.9
F6 C6 C5 118.1(2)
F6 C6 C1 117.93(18)
C5 C6 C1 124.0(2)
C7 N1 C12 126.00(16)
C7 N1 H1 117.0
C12 N1 H1 117.0
C12 S11 C17A 91.04(9)
C13 C12 N1 124.46(17)
C13 C12 S11 112.65(14)
N1 C12 S11 122.90(13)
C12 C13 C13A 111.36(16)
C12 C13 C37 120.60(16)
C13A C13 C37 128.04(16)
C17A C13A C13 112.28(16)
C17A C13A C14 121.3(2)
C13 C13A C14 126.4(2)
C13A C14 C15 109.7(3)
C13A C14 H14A 109.7
C15 C14 H14A 109.7
C13A C14 H14B 109.7
C15 C14 H14B 109.7
H14A C14 H14B 108.2
C16 C15 C14 110.2(4)
C16 C15 H15A 109.6
C14 C15 H15A 109.6
C16 C15 H15B 109.6
C14 C15 H15B 109.6
H15A C15 H15B 108.1
C15 C16 C17 111.7(4)
C15 C16 H16A 109.3
C17 C16 H16A 109.3
C15 C16 H16B 109.3
C17 C16 H16B 109.3
H16A C16 H16B 107.9
C17A C17 C16 110.1(3)
C17A C17 H17B 109.6
C16 C17 H17B 109.6
C17A C17 H17A 109.6
C16 C17 H17A 109.6
H17B C17 H17A 108.1
C13A C17A C17 125.9(2)
C13A C17A S11 112.59(14)
C17 C17A S11 121.4(2)
C25 C24 H24A 109.6
C25 C24 H24B 109.6
H24A C24 H24B 108.1
C26 C25 C24 111.7(7)
C26 C25 H25A 109.3
C24 C25 H25A 109.3
C26 C25 H25B 109.3
C24 C25 H25B 109.3
H25A C25 H25B 107.9
C25 C26 C27 110.3(8)
C25 C26 H26A 109.6
C27 C26 H26A 109.6
C25 C26 H26B 109.6
C27 C26 H26B 109.6
H26A C26 H26B 108.1
C26 C27 H27A 110.0
C26 C27 H27B 110.0
H27A C27 H27B 108.4
O37 C37 C13 120.90(17)
O37 C37 C31 118.50(17)
C13 C37 C31 120.43(16)
C36 C31 C32 119.09(18)
C36 C31 C37 121.26(17)
C32 C31 C37 119.41(17)
C33 C32 C31 120.2(2)
C33 C32 H32 119.9
C31 C32 H32 119.9
C32 C33 C34 120.2(2)
C32 C33 H33 119.9
C34 C33 H33 119.9
C35 C34 C33 120.1(2)
C35 C34 H34 119.9
C33 C34 H34 119.9
C34 C35 C36 119.9(2)
C34 C35 H35 120.1
C36 C35 H35 120.1
C35 C36 C31 120.51(19)
C35 C36 H36 119.7
C31 C36 H36 119.7

loop_
_geom_bond_atom_site_label_1
_geom_bond_atom_site_label_2
_geom_bond_distance
C7 O7 1.208(2)
C7 N1 1.359(2)
C7 C1 1.499(3)
C1 C2 1.379(3)
C1 C6 1.380(3)
C2 F2 1.341(2)
C2 C3 1.373(3)
C3 C4 1.365(3)
C3 H3 0.9300
C4 C5 1.372(3)
C4 H4 0.9300
C5 C6 1.368(3)
C5 H5 0.9300
C6 F6 1.353(2)
N1 C12 1.385(2)
N1 H1 0.8600
S11 C12 1.7111(19)
S11 C17A 1.7338(19)
C12 C13 1.379(2)
C13 C13A 1.443(3)
C13 C37 1.468(3)
C13A C17A 1.351(3)
C13A C14 1.513(3)
C14 C15 1.525(4)
C14 H14A 0.9700
C14 H14B 0.9700
C15 C16 1.513(4)
C15 H15A 0.9700
C15 H15B 0.9700
C16 C17 1.520(6)
C16 H16A 0.9700
C16 H16B 0.9700
C17 C17A 1.499(3)
C17 H17B 0.9700
C17 H17A 0.9700
C24 C25 1.522(6)
C24 H24A 0.9700
C24 H24B 0.9700
C25 C26 1.512(6)
C25 H25A 0.9700
C25 H25B 0.9700
C26 C27 1.523(7)
C26 H26A 0.9700
C26 H26B 0.9700
C27 H27A 0.9700
C27 H27B 0.9700
C37 O37 1.236(2)
C37 C31 1.487(3)
C31 C36 1.381(3)
C31 C32 1.386(3)
C32 C33 1.374(3)
C32 H32 0.9300
C33 C34 1.377(3)
C33 H33 0.9300
C34 C35 1.369(3)
C34 H34 0.9300
C35 C36 1.379(3)
C35 H35 0.9300
C36 H36 0.9300

loop_
_geom_hbond_atom_site_label_D
_geom_hbond_atom_site_label_H
_geom_hbond_atom_site_label_A
_geom_hbond_site_symmetry_A
_geom_hbond_distance_DH
_geom_hbond_distance_HA
_geom_hbond_distance_DA
_geom_hbond_angle_DHA
_geom_hbond_publ_flag
N1 H1 O37 . 0.86 2.08 2.718(2) 130 no
C3 H3 O37 2_656 0.93 2.50 3.326(3) 148 no
C17 H17A O7 2_655 0.97 2.59 3.494(12) 156 no
C4 H4 Cg1 2_556 0.93 2.85 3.635(2) 143 no
C35 H35 Cg2 1_455 0.93 2.75 3.520(2) 141 no

loop_
_geom_torsion_atom_site_label_1
_geom_torsion_atom_site_label_2
_geom_torsion_atom_site_label_3
_geom_torsion_atom_site_label_4
_geom_torsion
O7 C7 C1 C2 44.1(3)
N1 C7 C1 C2 -134.5(2)
O7 C7 C1 C6 -135.1(2)
N1 C7 C1 C6 46.3(3)
C6 C1 C2 F2 -177.94(19)
C7 C1 C2 F2 2.8(3)
C6 C1 C2 C3 0.2(3)
C7 C1 C2 C3 -179.1(2)
F2 C2 C3 C4 177.7(2)
C1 C2 C3 C4 -0.4(4)
C2 C3 C4 C5 0.2(4)
C3 C4 C5 C6 0.2(4)
C4 C5 C6 F6 179.0(2)
C4 C5 C6 C1 -0.5(4)
C2 C1 C6 F6 -179.17(19)
C7 C1 C6 F6 0.1(3)
C2 C1 C6 C5 0.3(3)
C7 C1 C6 C5 179.6(2)
O7 C7 N1 C12 0.2(3)
C1 C7 N1 C12 178.76(18)
C7 N1 C12 C13 172.90(19)
C7 N1 C12 S11 -7.3(3)
C17A S11 C12 C13 2.51(16)
C17A S11 C12 N1 -177.29(17)
N1 C12 C13 C13A 176.82(18)
S11 C12 C13 C13A -3.0(2)
N1 C12 C13 C37 -3.9(3)
S11 C12 C13 C37 176.34(15)
C12 C13 C13A C17A 1.9(2)
C37 C13 C13A C17A -177.31(19)
C12 C13 C13A C14 -174.9(4)
C37 C13 C13A C14 5.8(4)
C17A C13A C14 C15 -21.2(6)
C13 C13A C14 C15 155.4(3)
C13A C14 C15 C16 52.0(6)
C14 C15 C16 C17 -65.0(8)
C15 C16 C17 C17A 41.7(10)
C13 C13A C17A C17 -176.6(6)
C14 C13A C17A C17 0.4(8)
C13 C13A C17A S11 -0.1(2)
C14 C13A C17A S11 177.0(3)
C16 C17 C17A C13A -10.4(11)
C16 C17 C17A S11 173.3(4)
C12 S11 C17A C13A -1.37(16)
C12 S11 C17A C17 175.4(6)
C24 C25 C26 C27 64.1(14)
C12 C13 C37 O37 28.0(3)
C13A C13 C37 O37 -152.8(2)
C12 C13 C37 C31 -147.08(19)
C13A C13 C37 C31 32.1(3)
O37 C37 C31 C36 -137.2(2)
C13 C37 C31 C36 38.0(3)
O37 C37 C31 C32 37.0(3)
C13 C37 C31 C32 -147.78(19)
C36 C31 C32 C33 -0.7(3)
C37 C31 C32 C33 -175.0(2)
C31 C32 C33 C34 1.0(3)
C32 C33 C34 C35 -0.3(4)
C33 C34 C35 C36 -0.7(3)
C34 C35 C36 C31 1.0(3)
C32 C31 C36 C35 -0.4(3)
C37 C31 C36 C35 173.88(18)

_cod_database_fobs_code 2020970
